data_2202571
loop_
_publ_author_name
'Butcher, Ray J.'
'Bottaro, Jeffrey C.  '
'Gilardi, R.'

_publ_section_title
;
 1,3,4-Trinitro-7,8-diazapentalene
;
_journal_issue 11
_journal_name_full 'Acta Crystallographica Section E'
_journal_page_first o1780
_journal_page_last o1782
_journal_paper_doi 10.1107/S1600536803020051
_journal_volume 59
_journal_year 2003
_chemical_formula_iupac 'C6 H3 N5 O6'
_chemical_formula_moiety 'C6 H3 N5 O6'
_chemical_formula_sum 'C6 H3 N5 O6'
_chemical_formula_weight 241.13
_chemical_name_common
;
1,3,4-trinitro-7,8-diazapentalene
;
_chemical_name_systematic
;
1,3,4-trinitro-7,8-diazapentalene
;
_space_group_IT_number 29
_symmetry_cell_setting orthorhombic
_symmetry_space_group_name_Hall 'P -2bc -2c'
_symmetry_space_group_name_H-M 'P c 21 b'
_atom_sites_solution_hydrogens geom
_atom_sites_solution_primary direct
_atom_sites_solution_secondary difmap
_audit_creation_method SHELXL-97
_cell_angle_alpha 90.00
_cell_angle_beta 90.00
_cell_angle_gamma 90.00
_cell_formula_units_Z 4
_cell_length_a 7.0098(15)
_cell_length_b 9.363(2)
_cell_length_c 13.344(3)
_cell_measurement_reflns_used 2958
_cell_measurement_temperature 93(2)
_cell_measurement_theta_max 50.612
_cell_measurement_theta_min 5.816
_cell_volume 875.8(3)
_computing_cell_refinement SMART
_computing_data_collection 'SMART (Bruker, 2001)'
_computing_data_reduction 'SAINT (Sheldrick, 1999)'
_computing_molecular_graphics SHELXTL
_computing_publication_material SHELXTL
_computing_structure_refinement SHELXTL
_computing_structure_solution 'SHELXTL (Sheldrick, 1997)'
_diffrn_ambient_temperature 93(2)
_diffrn_measured_fraction_theta_full 0.999
_diffrn_measured_fraction_theta_max 0.999
_diffrn_measurement_device_type 'Bruker SMART CCD area-detector'
_diffrn_measurement_method '\f and \w'
_diffrn_radiation_monochromator graphite
_diffrn_radiation_source 'fine-focus sealed tube'
_diffrn_radiation_type MoK\a
_diffrn_radiation_wavelength 0.71073
_diffrn_reflns_av_R_equivalents 0.1021
_diffrn_reflns_av_sigmaI/netI 0.0556
_diffrn_reflns_limit_h_max 8
_diffrn_reflns_limit_h_min -8
_diffrn_reflns_limit_k_max 10
_diffrn_reflns_limit_k_min -11
_diffrn_reflns_limit_l_max 15
_diffrn_reflns_limit_l_min -16
_diffrn_reflns_number 4530
_diffrn_reflns_theta_full 25.35
_diffrn_reflns_theta_max 25.35
_diffrn_reflns_theta_min 2.91
_diffrn_standards_decay_% 0.56
_diffrn_standards_number 0
_exptl_absorpt_coefficient_mu 0.166
_exptl_absorpt_correction_T_max 0.981
_exptl_absorpt_correction_T_min 0.190
_exptl_absorpt_correction_type multi-scan
_exptl_absorpt_process_details '(Sheldrick, 1999)'
_exptl_crystal_colour red
_exptl_crystal_density_diffrn 1.829
_exptl_crystal_density_meas 0
_exptl_crystal_density_method 'not measured'
_exptl_crystal_description chunk
_exptl_crystal_F_000 488
_exptl_crystal_size_max 0.35
_exptl_crystal_size_mid 0.22
_exptl_crystal_size_min 0.125
_refine_diff_density_max 0.276
_refine_diff_density_min -0.344
_refine_ls_extinction_coef 0.006(4)
_refine_ls_extinction_expression Fc^*^=kFc[1+0.001xFc^2^\l^3^/sin(2\q)]^-1/4^
_refine_ls_extinction_method SHELXTL
_refine_ls_goodness_of_fit_ref 1.183
_refine_ls_hydrogen_treatment constr
_refine_ls_matrix_type full
_refine_ls_number_parameters 155
_refine_ls_number_reflns 851
_refine_ls_number_restraints 1
_refine_ls_restrained_S_all 1.182
_refine_ls_R_factor_all 0.0513
_refine_ls_R_factor_gt 0.0479
_refine_ls_shift/su_max 0.000
_refine_ls_shift/su_mean 0.000
_refine_ls_structure_factor_coef Fsqd
_refine_ls_weighting_details 'calc w = 1/[\s^2^(Fo^2^)+(0.0594P)^2^+0.2676P] where P = (Fo^2^+2Fc^2^)/3'
_refine_ls_weighting_scheme calc
_refine_ls_wR_factor_gt 0.1090
_refine_ls_wR_factor_ref 0.1104
_reflns_number_gt 795
_reflns_number_total 851
_reflns_threshold_expression I>2\s(I)
_cod_data_source_file cv6220.cif
_cod_data_source_block I
_cod_depositor_comments
;
The following automatic conversions were performed:
'_symmetry_cell_setting' value 'Orthorhombic' changed to 'orthorhombic'
according to '/home/saulius/struct/CIF-dictionaries/cif_core.dic'
dictionary named 'cif_core.dic' version 2.4.1 from 2010-06-29.

Automatic conversion script
Id: cif_fix_enum 1527 2010-12-29 10:47:43Z saulius 

The following automatic conversions were performed:

'_symmetry_cell_setting' value 'Orthorhombic' changed to
'orthorhombic' according to
/home/saulius/struct/CIF-dictionaries/cif_core.dic dictionary named
'cif_core.dic' version 2.4.1 from 2010-06-29.

Automatic conversion script
Id: cif_fix_values 1715 2011-07-08 13:25:40Z adriana 
;
_cod_database_code 2202571
_cod_database_fobs_code 2202571

loop_
_symmetry_equiv_pos_as_xyz
'x, y, z'
'-x, y+1/2, -z'
'-x, y, z+1/2'
'x, y+1/2, -z+1/2'

loop_
_atom_site_label
_atom_site_fract_x
_atom_site_fract_y
_atom_site_fract_z
_atom_site_U_iso_or_equiv
_atom_site_adp_type
_atom_site_calc_flag
_atom_site_refinement_flags
_atom_site_occupancy
_atom_site_disorder_assembly
_atom_site_disorder_group
_atom_site_type_symbol
C1 -0.0210(6) 1.1250(5) 0.5789(3) 0.0172(10) Uani d . 1 . . C
N1 0.0540(5) 1.2135(4) 0.5012(3) 0.0189(9) Uani d . 1 . . N
O11 -0.0596(5) 1.2597(4) 0.4384(3) 0.0261(8) Uani d . 1 . . O
O12 0.2252(4) 1.2397(4) 0.5033(3) 0.0238(8) Uani d . 1 . . O
C2 0.0634(6) 1.0841(5) 0.6673(3) 0.0164(10) Uani d . 1 . . C
H2A 0.1884 1.1067 0.6897 0.020 Uiso calc R 1 . . H
C3 -0.0710(6) 1.0033(5) 0.7165(3) 0.0159(10) Uani d . 1 . . C
N3 -0.0744(5) 0.9723(4) 0.8205(3) 0.0188(8) Uani d . 1 . . N
O31 0.0808(5) 0.9590(4) 0.8621(2) 0.0274(8) Uani d . 1 . . O
O32 -0.2306(4) 0.9651(4) 0.8632(2) 0.0265(8) Uani d . 1 . . O
C4 -0.4099(6) 0.9341(5) 0.6507(3) 0.0174(10) Uani d . 1 . . C
N4 -0.4639(5) 0.8143(4) 0.7092(3) 0.0176(9) Uani d . 1 . . N
O41 -0.3388(4) 0.7534(4) 0.7570(3) 0.0238(8) Uani d . 1 . . O
O42 -0.6315(5) 0.7768(4) 0.7045(3) 0.0286(9) Uani d . 1 . . O
C5 -0.4948(6) 0.9825(5) 0.5614(3) 0.0156(9) Uani d . 1 . . C
H5A -0.6193 0.9603 0.5379 0.019 Uiso calc R 1 . . H
C6 -0.3633(6) 1.0679(5) 0.5149(3) 0.0171(9) Uani d . 1 . . C
H6A -0.3805 1.1159 0.4528 0.021 Uiso calc R 1 . . H
N7 -0.2042(5) 1.0722(4) 0.5725(3) 0.0158(8) Uani d . 1 . . N
N8 -0.2325(5) 0.9916(4) 0.6578(3) 0.0148(8) Uani d . 1 . . N

loop_
_atom_site_aniso_label
_atom_site_aniso_U_11
_atom_site_aniso_U_22
_atom_site_aniso_U_33
_atom_site_aniso_U_12
_atom_site_aniso_U_13
_atom_site_aniso_U_23
C1 0.022(2) 0.014(2) 0.016(2) -0.0018(19) 0.0039(19) -0.0024(18)
N1 0.025(2) 0.015(2) 0.0170(19) 0.0001(17) 0.0069(19) 0.0014(17)
O11 0.0347(19) 0.028(2) 0.0156(17) -0.0029(16) -0.0030(14) 0.0056(15)
O12 0.0247(18) 0.0202(18) 0.0264(17) -0.0045(15) 0.0070(15) 0.0015(14)
C2 0.019(2) 0.015(2) 0.015(2) 0.0016(18) -0.0015(17) -0.0024(19)
C3 0.020(2) 0.018(3) 0.009(2) 0.001(2) -0.0029(15) -0.0069(18)
N3 0.026(2) 0.018(2) 0.0119(17) -0.0019(16) -0.0035(16) 0.0020(16)
O31 0.0328(17) 0.030(2) 0.0194(16) -0.0039(15) -0.0133(14) 0.0033(16)
O32 0.0334(18) 0.031(2) 0.0152(16) -0.0018(16) 0.0036(14) 0.0017(14)
C4 0.016(2) 0.017(2) 0.020(2) -0.001(2) 0.0038(17) -0.0024(19)
N4 0.022(2) 0.019(2) 0.0122(17) -0.0014(17) 0.0005(16) 0.0041(16)
O41 0.0293(16) 0.0189(17) 0.0233(16) 0.0003(15) 0.0001(16) 0.0053(15)
O42 0.0271(19) 0.034(2) 0.0244(17) -0.0133(17) -0.0017(15) 0.0069(16)
C5 0.0147(19) 0.017(2) 0.0155(19) 0.0024(19) -0.0026(16) -0.0030(19)
C6 0.020(2) 0.021(2) 0.0108(19) 0.004(2) -0.0011(17) 0.0006(19)
N7 0.0224(19) 0.0156(19) 0.0092(17) 0.0036(16) 0.0032(14) 0.0018(15)
N8 0.0224(19) 0.0119(18) 0.0099(17) 0.0023(16) 0.0033(14) 0.0021(15)

loop_
_atom_type_symbol
_atom_type_description
_atom_type_scat_dispersion_real
_atom_type_scat_dispersion_imag
_atom_type_scat_source
C C 0.0033 0.0016 'International Tables Vol C Tables 4.2.6.8 and 6.1.1.4'
H H 0.0000 0.0000 'International Tables Vol C Tables 4.2.6.8 and 6.1.1.4'
N N 0.0061 0.0033 'International Tables Vol C Tables 4.2.6.8 and 6.1.1.4'
O O 0.0106 0.0060 'International Tables Vol C Tables 4.2.6.8 and 6.1.1.4'

loop_
_geom_angle_atom_site_label_1
_geom_angle_atom_site_label_2
_geom_angle_atom_site_label_3
_geom_angle
_geom_angle_publ_flag
C2 C1 N7 110.7(4) y
C2 C1 N1 128.8(4) y
N7 C1 N1 120.4(4) y
O12 N1 O11 125.3(4) y
O12 N1 C1 117.4(4) y
O11 N1 C1 117.3(4) y
C3 C2 C1 105.5(4) y
C3 C2 H2A 127.2 ?
C1 C2 H2A 127.2 ?
C2 C3 N8 109.6(4) y
C2 C3 N3 126.2(4) y
N8 C3 N3 121.7(4) y
O31 N3 O32 124.8(3) y
O31 N3 C3 116.7(3) y
O32 N3 C3 118.5(3) y
N8 C4 C5 108.5(4) y
N8 C4 N4 121.3(4) y
C5 C4 N4 127.5(4) y
O41 N4 O42 125.3(4) y
O41 N4 C4 117.6(4) y
O42 N4 C4 117.0(4) y
C6 C5 C4 106.7(4) y
C6 C5 H5A 126.6 ?
C4 C5 H5A 126.6 ?
N7 C6 C5 108.3(4) y
N7 C6 H6A 125.8 ?
C5 C6 H6A 125.8 ?
C6 N7 C1 144.3(4) y
C6 N7 N8 109.5(3) y
C1 N7 N8 106.2(3) y
C4 N8 N7 106.9(3) y
C4 N8 C3 145.2(4) y
N7 N8 C3 107.8(3) y

loop_
_geom_bond_atom_site_label_1
_geom_bond_atom_site_label_2
_geom_bond_site_symmetry_2
_geom_bond_distance
_geom_bond_publ_flag
C1 C2 . 1.375(6) y
C1 N7 . 1.379(6) y
C1 N1 . 1.428(6) y
N1 O12 . 1.225(5) y
N1 O11 . 1.234(5) y
C2 C3 . 1.375(6) y
C2 H2A . 0.9500 ?
C3 N8 . 1.381(5) y
C3 N3 . 1.418(6) y
N3 O31 . 1.228(5) y
N3 O32 . 1.236(5) y
C4 N8 . 1.359(5) y
C4 C5 . 1.407(6) y
C4 N4 . 1.417(6) y
N4 O41 . 1.226(5) y
N4 O42 . 1.227(5) y
C5 C6 . 1.369(7) y
C5 H5A . 0.9500 ?
C6 N7 . 1.355(5) y
C6 H6A . 0.9500 ?
N7 N8 . 1.380(5) y

loop_
_geom_hbond_atom_site_label_D
_geom_hbond_atom_site_label_H
_geom_hbond_atom_site_label_A
_geom_hbond_site_symmetry_A
_geom_hbond_distance_DH
_geom_hbond_distance_HA
_geom_hbond_distance_DA
_geom_hbond_angle_DHA
C2 H2A O42 4_656 0.95 2.47 3.280(5) 143
C5 H5A O32 3_454 0.95 2.56 3.275(5) 132

loop_
_geom_torsion_atom_site_label_1
_geom_torsion_atom_site_label_2
_geom_torsion_atom_site_label_3
_geom_torsion_atom_site_label_4
_geom_torsion
C2 C1 N1 O12 13.0(7)
N7 C1 N1 O12 -169.4(4)
C2 C1 N1 O11 -165.7(5)
N7 C1 N1 O11 12.0(6)
N7 C1 C2 C3 0.3(5)
N1 C1 C2 C3 178.1(4)
C1 C2 C3 N8 1.8(5)
C1 C2 C3 N3 -160.3(4)
C2 C3 N3 O31 -33.5(7)
N8 C3 N3 O31 166.4(4)
C2 C3 N3 O32 144.3(5)
N8 C3 N3 O32 -15.8(6)
N8 C4 N4 O41 -8.9(6)
C5 C4 N4 O41 150.4(4)
N8 C4 N4 O42 173.9(4)
C5 C4 N4 O42 -26.8(7)
N8 C4 C5 C6 1.0(5)
N4 C4 C5 C6 -160.4(4)
C4 C5 C6 N7 0.0(5)
C5 C6 N7 C1 177.8(6)
C5 C6 N7 N8 -1.0(5)
C2 C1 N7 C6 179.0(6)
N1 C1 N7 C6 1.0(9)
C2 C1 N7 N8 -2.1(5)
N1 C1 N7 N8 179.8(4)
C5 C4 N8 N7 -1.6(5)
N4 C4 N8 N7 161.2(4)
C5 C4 N8 C3 177.1(6)
N4 C4 N8 C3 -20.1(9)
C6 N7 N8 C4 1.7(5)
C1 N7 N8 C4 -177.6(3)
C6 N7 N8 C3 -177.6(4)
C1 N7 N8 C3 3.2(5)
C2 C3 N8 C4 178.2(6)
N3 C3 N8 C4 -18.8(9)
C2 C3 N8 N7 -3.1(5)
N3 C3 N8 N7 159.9(4)

loop_
_cod_related_entry_id
_cod_related_entry_database
_cod_related_entry_code
1 ChemSpider 24732390
